data_7711824
loop_
_publ_author_name
'Hung, Hsiu-Yu'
'Hsu, Yung-Hsi'
'Pi, Hui-Chu'
'Hu, Ching-Han'
'Lee, Hon Man'

_publ_section_title
;
 Direct arylation reaction catalyzed by a PEPPSI-type palladium complex
 with an amido-functionalized triazole-based mesoionic carbene ligand
;
_journal_name_full 'Dalton Transactions'
_journal_paper_doi 10.1039/D2DT03118C
_journal_year 2022
_chemical_formula_moiety 'C37 H31 I N8 O Pd, C3 H7 N O'
_chemical_formula_sum 'C40 H38 I N9 O2 Pd'
_chemical_formula_weight 910.09
_space_group_crystal_system monoclinic
_space_group_IT_number 14
_space_group_name_Hall '-P 2ybc'
_space_group_name_H-M_alt 'P 1 21/c 1'
_atom_sites_solution_hydrogens geom
_audit_creation_method SHELXL-2014
_audit_update_record
;
2022-09-19 deposited with the CCDC.	2022-11-09 downloaded from the CCDC.
;
_cell_angle_alpha 90
_cell_angle_beta 104.447(5)
_cell_angle_gamma 90
_cell_formula_units_Z 4
_cell_length_a 9.9641(7)
_cell_length_b 20.8540(16)
_cell_length_c 18.8602(14)
_cell_measurement_reflns_used 3181
_cell_measurement_temperature 150(2)
_cell_measurement_theta_max 17.4
_cell_measurement_theta_min 2.3
_cell_volume 3795.1(5)
_computing_cell_refinement 'SAINT (Bruker, 2012)'
_computing_data_collection 'APEX2 (Bruker AXS, 2012)'
_computing_data_reduction 'SAINT (Bruker, 2012)'
_computing_molecular_graphics 'DIAMOND (Brandenburg, 1999)'
_computing_publication_material 'SHELXL (Sheldrick, 2015)'
_computing_structure_refinement 'SHELXL (Sheldrick, 2015)'
_computing_structure_solution 'SHELXL (Sheldrick, 2015)'
_diffrn_ambient_temperature 150(2)
_diffrn_measured_fraction_theta_full 1.000
_diffrn_measured_fraction_theta_max 1.000
_diffrn_measurement_device 'three-circle diffractometer'
_diffrn_measurement_device_type 'Bruker APEXII CCD area-detector'
_diffrn_measurement_method '\f and \w'
_diffrn_radiation_probe x-ray
_diffrn_radiation_type MoK\a
_diffrn_radiation_wavelength 0.71073
_diffrn_reflns_av_R_equivalents 0.1682
_diffrn_reflns_av_unetI/netI 0.1010
_diffrn_reflns_Laue_measured_fraction_full 1.000
_diffrn_reflns_Laue_measured_fraction_max 1.000
_diffrn_reflns_limit_h_max 12
_diffrn_reflns_limit_h_min -12
_diffrn_reflns_limit_k_max 26
_diffrn_reflns_limit_k_min -26
_diffrn_reflns_limit_l_max 24
_diffrn_reflns_limit_l_min -24
_diffrn_reflns_number 65172
_diffrn_reflns_point_group_measured_fraction_full 1.000
_diffrn_reflns_point_group_measured_fraction_max 1.000
_diffrn_reflns_theta_full 25.242
_diffrn_reflns_theta_max 26.995
_diffrn_reflns_theta_min 1.482
_diffrn_source 'sealed X-ray tube'
_diffrn_source_type 'Bruker water-cooled sealed X-ray tube'
_diffrn_standards_decay_% 0
_diffrn_standards_interval_count 0
_diffrn_standards_interval_time 0
_diffrn_standards_number 0
_exptl_absorpt_coefficient_mu 1.351
_exptl_absorpt_correction_T_max 0.7458
_exptl_absorpt_correction_T_min 0.6261
_exptl_absorpt_correction_type multi-scan
_exptl_absorpt_process_details 'SADABS (Sheldrick, 2003)'
_exptl_crystal_colour yellow
_exptl_crystal_density_diffrn 1.593
_exptl_crystal_density_method 'not measured'
_exptl_crystal_description rod
_exptl_crystal_F_000 1824
_exptl_crystal_size_max 0.123
_exptl_crystal_size_mid 0.054
_exptl_crystal_size_min 0.019
_refine_diff_density_max 1.137
_refine_diff_density_min -0.596
_refine_diff_density_rms 0.172
_refine_ls_extinction_coef 0.0057(5)
_refine_ls_extinction_expression Fc^*^=kFc[1+0.001xFc^2^\l^3^/sin(2\q)]^-1/4^
_refine_ls_extinction_method SHELXL
_refine_ls_goodness_of_fit_ref 1.141
_refine_ls_hydrogen_treatment constr
_refine_ls_matrix_type full
_refine_ls_number_parameters 483
_refine_ls_number_reflns 8293
_refine_ls_number_restraints 28
_refine_ls_restrained_S_all 1.142
_refine_ls_R_factor_all 0.1399
_refine_ls_R_factor_gt 0.0776
_refine_ls_shift/su_max 0.000
_refine_ls_shift/su_mean 0.000
_refine_ls_structure_factor_coef Fsqd
_refine_ls_weighting_details 'w=1/[\s^2^(Fo^2^)+(0.1000P)^2^+0.2898P] where P=(Fo^2^+2Fc^2^)/3'
_refine_ls_weighting_scheme calc
_refine_ls_wR_factor_gt 0.1881
_refine_ls_wR_factor_ref 0.2191
_reflns_Friedel_coverage 0.000
_reflns_number_gt 4977
_reflns_number_total 8293
_reflns_threshold_expression I>2\s
_cod_data_source_file d2dt03118c2.cif
_cod_data_source_block hyh07
_cod_original_sg_symbol_H-M 'P 21/c'
_cod_database_code 7711824
_shelx_space_group_comment
;
The symmetry employed for this shelxl refinement is uniquely defined
by the following loop, which should always be used as a source of
symmetry information in preference to the above space-group names.
They are only intended as comments.
;
_shelx_estimated_absorpt_t_min 0.851
_shelx_estimated_absorpt_t_max 0.975
_shelxl_version_number 2014-3

loop_
_space_group_symop_operation_xyz
'x, y, z'
'-x, y+1/2, -z+1/2'
'-x, -y, -z'
'x, -y-1/2, z-1/2'

loop_
_atom_site_label
_atom_site_type_symbol
_atom_site_fract_x
_atom_site_fract_y
_atom_site_fract_z
_atom_site_U_iso_or_equiv
_atom_site_adp_type
_atom_site_occupancy
_atom_site_site_symmetry_order
_atom_site_calc_flag
_atom_site_refinement_flags_posn
_atom_site_refinement_flags_adp
_atom_site_refinement_flags_occupancy
_atom_site_disorder_assembly
_atom_site_disorder_group
Pd1 Pd 0.28889(6) 0.26111(3) 0.45919(3) 0.0362(2) Uani 1 1 d . . . . .
I1 I 0.54355(7) 0.30959(3) 0.49510(4) 0.0570(3) Uani 1 1 d . . . . .
O1 O 0.3065(6) 0.1236(3) 0.6242(3) 0.0542(17) Uani 1 1 d . . . . .
C1 C 0.2292(8) 0.3348(4) 0.3948(4) 0.039(2) Uani 1 1 d . . . . .
C2 C 0.3234(9) 0.2995(5) 0.2910(5) 0.044(2) Uani 1 1 d . . . . .
C3 C 0.2717(11) 0.2419(5) 0.2745(6) 0.057(3) Uani 1 1 d . . . . .
H3 H 0.1865 0.2301 0.2848 0.068 Uiso 1 1 calc R U . . .
C7 C 0.4440(11) 0.3200(5) 0.2759(6) 0.061(3) Uani 1 1 d . . . . .
H7 H 0.4787 0.3620 0.2888 0.074 Uiso 1 1 calc R U . . .
C4 C 0.3443(14) 0.1980(6) 0.2412(7) 0.081(4) Uani 1 1 d . . . . .
H4 H 0.3098 0.1556 0.2309 0.097 Uiso 1 1 calc R U . . .
C5 C 0.4654(13) 0.2161(7) 0.2236(6) 0.075(4) Uani 1 1 d . . . . .
H5 H 0.5136 0.1869 0.2002 0.090 Uiso 1 1 calc R U . . .
C6 C 0.5145(13) 0.2769(7) 0.2407(7) 0.084(4) Uani 1 1 d . . . . .
H6 H 0.5973 0.2901 0.2285 0.101 Uiso 1 1 calc R U . . .
C10 C 0.0989(10) 0.3994(4) 0.4644(5) 0.046(2) Uani 1 1 d . . . . .
C11 C -0.0380(12) 0.4125(5) 0.4551(6) 0.066(3) Uani 1 1 d . . . . .
H11 H -0.0981 0.4131 0.4073 0.079 Uiso 1 1 calc R U . . .
C12 C -0.0899(15) 0.4250(6) 0.5154(8) 0.084(4) Uani 1 1 d . . . . .
H12 H -0.1853 0.4352 0.5081 0.101 Uiso 1 1 calc R U . . .
C9 C 0.1866(14) 0.3975(6) 0.5348(6) 0.078(4) Uani 1 1 d . . . . .
H9 H 0.2817 0.3870 0.5416 0.094 Uiso 1 1 calc R U . . .
C8 C 0.136(2) 0.4109(6) 0.5937(6) 0.101(5) Uani 1 1 d . . . . .
H8 H 0.1963 0.4120 0.6413 0.122 Uiso 1 1 calc R U . . .
N9 N 0.1756(7) 0.4230(3) 0.2285(4) 0.0464(19) Uani 1 1 d . . . . .
H9A H 0.2324 0.4046 0.2058 0.056 Uiso 1 1 calc R U . . .
C15 C 0.0918(9) 0.4720(4) 0.1912(5) 0.0389(19) Uani 1 1 d . . . . .
C16 C 0.1169(10) 0.4951(5) 0.1261(6) 0.055(3) Uani 1 1 d . . . . .
H16 H 0.1931 0.4782 0.1103 0.066 Uiso 1 1 calc R U . . .
C19 C 0.0378(11) 0.5401(5) 0.0851(6) 0.061(3) Uani 1 1 d . . . . .
H19 H 0.0588 0.5550 0.0415 0.073 Uiso 1 1 calc R U . . .
C18 C -0.1047(11) 0.5453(5) 0.1689(6) 0.061(3) Uani 1 1 d . . . . .
H18 H -0.1818 0.5636 0.1827 0.073 Uiso 1 1 calc R U . . .
C14 C -0.0191(10) 0.4968(4) 0.2142(6) 0.052(2) Uani 1 1 d . . . . .
H14 H -0.0388 0.4826 0.2584 0.062 Uiso 1 1 calc R U . . .
C17 C -0.0718(11) 0.5639(4) 0.1061(5) 0.052(2) Uani 1 1 d . . . . .
H17 H -0.1285 0.5950 0.0760 0.063 Uiso 1 1 calc R U . . .
N1 N 0.2481(7) 0.3442(3) 0.3255(4) 0.0418(17) Uani 1 1 d . . . . .
N2 N 0.1541(7) 0.3859(3) 0.4040(4) 0.0415(17) Uani 1 1 d . . . . .
N3 N 0.1190(8) 0.4286(3) 0.3439(4) 0.0479(19) Uani 1 1 d . . . . .
C30 C 0.0917(9) 0.2340(4) 0.4463(4) 0.039(2) Uani 1 1 d . . . . .
N6 N 0.0600(7) 0.2141(3) 0.5090(4) 0.0409(17) Uani 1 1 d . . . . .
C20 C 0.1568(9) 0.2109(4) 0.5813(5) 0.041(2) Uani 1 1 d . . . . .
H20A H 0.1090 0.1935 0.6172 0.049 Uiso 1 1 calc R U . . .
H20B H 0.1906 0.2545 0.5972 0.049 Uiso 1 1 calc R U . . .
C25 C -0.0767(8) 0.2393(4) 0.3155(5) 0.0349(18) Uani 1 1 d . . . . .
C22 C -0.0318(8) 0.2273(4) 0.3949(4) 0.0356(19) Uani 1 1 d . . . . .
C23 C -0.0862(10) 0.3009(5) 0.2872(5) 0.056(3) Uani 1 1 d . . . . .
H23 H -0.0657 0.3366 0.3195 0.067 Uiso 1 1 calc R U . . .
C24 C -0.1253(12) 0.3112(6) 0.2121(6) 0.072(3) Uani 1 1 d . . . . .
H24 H -0.1298 0.3536 0.1934 0.086 Uiso 1 1 calc R U . . .
N5 N 0.3436(7) 0.1814(3) 0.5264(4) 0.0389(16) Uani 1 1 d . . . . .
C26 C 0.2783(9) 0.1682(4) 0.5782(5) 0.044(2) Uani 1 1 d . . . . .
C27 C 0.4472(9) 0.1393(4) 0.5158(5) 0.044(2) Uani 1 1 d . . . . .
C28 C 0.5610(10) 0.1210(5) 0.5703(6) 0.056(3) Uani 1 1 d . . . . .
H28 H 0.5751 0.1400 0.6174 0.067 Uiso 1 1 calc R U . . .
C29 C 0.4346(10) 0.1153(5) 0.4464(6) 0.058(3) Uani 1 1 d . . . . .
H29 H 0.3633 0.1303 0.4065 0.069 Uiso 1 1 calc R U . . .
N7 N -0.0690(7) 0.1945(4) 0.5009(4) 0.0462(19) Uani 1 1 d . . . . .
N8 N -0.1248(7) 0.2038(3) 0.4314(4) 0.0382(16) Uani 1 1 d . . . . .
C31 C -0.2723(9) 0.1865(5) 0.4008(6) 0.053(2) Uani 1 1 d . . . . .
H31A H -0.2779 0.1436 0.3790 0.079 Uiso 1 1 calc R U . . .
H31B H -0.3154 0.2178 0.3632 0.079 Uiso 1 1 calc R U . . .
H31C H -0.3208 0.1867 0.4401 0.079 Uiso 1 1 calc R U . . .
C34 C -0.1574(10) 0.2606(6) 0.1650(6) 0.063(3) Uani 1 1 d . . . . .
H34 H -0.1836 0.2680 0.1137 0.075 Uiso 1 1 calc R U . . .
C32 C -0.1111(11) 0.1882(5) 0.2657(6) 0.059(3) Uani 1 1 d . . . . .
H32 H -0.1062 0.1454 0.2834 0.070 Uiso 1 1 calc R U . . .
C33 C -0.1520(12) 0.1994(6) 0.1912(6) 0.070(3) Uani 1 1 d . . . . .
H33 H -0.1764 0.1645 0.1582 0.083 Uiso 1 1 calc R U . . .
C35 C -0.008(2) 0.4230(6) 0.5843(9) 0.099(5) Uani 1 1 d . . . . .
H35 H -0.0450 0.4297 0.6254 0.119 Uiso 1 1 calc R U . . .
C37 C 0.6398(12) 0.0506(5) 0.4913(7) 0.061(3) Uani 1 1 d . . . . .
H37 H 0.7063 0.0208 0.4831 0.074 Uiso 1 1 calc R U . . .
C38 C 0.5305(12) 0.0672(5) 0.4349(7) 0.064(3) Uani 1 1 d . . . . .
H38 H 0.5179 0.0471 0.3885 0.077 Uiso 1 1 calc R U . . .
C36 C 0.6551(11) 0.0759(5) 0.5588(6) 0.061(3) Uani 1 1 d . . . . .
H36 H 0.7299 0.0629 0.5981 0.073 Uiso 1 1 calc R U . . .
C39 C 0.1781(9) 0.4005(4) 0.2977(5) 0.041(2) Uani 1 1 d . . . . .
N10 N -0.474(2) 0.5003(10) 0.3349(14) 0.188(13) Uani 0.695(18) 1 d G U P A 1
O2 O -0.324(3) 0.4546(11) 0.2767(17) 0.275(17) Uani 0.695(18) 1 d G U P A 1
C43 C -0.372(2) 0.4603(9) 0.3302(13) 0.212(15) Uani 0.695(18) 1 d G U P A 1
H43A H -0.3336 0.4342 0.3717 0.255 Uiso 0.695(18) 1 calc R U P A 1
C42 C -0.524(4) 0.505(2) 0.400(2) 0.32(3) Uani 0.695(18) 1 d G U P A 1
H42A H -0.5991 0.5371 0.3926 0.478 Uiso 0.695(18) 1 calc R U P A 1
H42B H -0.5599 0.4635 0.4111 0.478 Uiso 0.695(18) 1 calc R U P A 1
H42C H -0.4485 0.5185 0.4416 0.478 Uiso 0.695(18) 1 calc R U P A 1
C41 C -0.540(3) 0.5402(16) 0.273(2) 0.34(3) Uani 0.695(18) 1 d G U P A 1
H41A H -0.6125 0.5663 0.2862 0.504 Uiso 0.695(18) 1 calc R U P A 1
H41B H -0.4713 0.5684 0.2603 0.504 Uiso 0.695(18) 1 calc R U P A 1
H41C H -0.5825 0.5130 0.2311 0.504 Uiso 0.695(18) 1 calc R U P A 1
N10A N -0.564(3) 0.5191(14) 0.3594(13) 0.099(13) Uiso 0.305(18) 1 d G U P A 2
02A O -0.470(3) 0.5030(16) 0.2625(13) 0.102(13) Uiso 0.305(18) 1 d G U P A 2
C43A C -0.477(3) 0.4911(12) 0.3252(13) 0.032(8) Uiso 0.305(18) 1 d G U P A 2
H43B H -0.4162 0.4594 0.3515 0.039 Uiso 0.305(18) 1 calc R U P A 2
C42A C -0.565(5) 0.503(2) 0.4340(16) 0.112(19) Uiso 0.305(18) 1 d G U P A 2
H42D H -0.6359 0.5291 0.4488 0.168 Uiso 0.305(18) 1 calc R U P A 2
H42E H -0.5864 0.4577 0.4371 0.168 Uiso 0.305(18) 1 calc R U P A 2
H42F H -0.4741 0.5126 0.4665 0.168 Uiso 0.305(18) 1 calc R U P A 2
C41A C -0.663(4) 0.567(2) 0.322(2) 0.15(2) Uiso 0.305(18) 1 d G U P A 2
H41D H -0.7178 0.5820 0.3551 0.220 Uiso 0.305(18) 1 calc R U P A 2
H41E H -0.6134 0.6027 0.3070 0.220 Uiso 0.305(18) 1 calc R U P A 2
H41F H -0.7248 0.5472 0.2786 0.220 Uiso 0.305(18) 1 calc R U P A 2

loop_
_atom_site_aniso_label
_atom_site_aniso_U_11
_atom_site_aniso_U_22
_atom_site_aniso_U_33
_atom_site_aniso_U_23
_atom_site_aniso_U_13
_atom_site_aniso_U_12
Pd1 0.0361(4) 0.0446(4) 0.0293(4) 0.0028(3) 0.0111(3) -0.0055(3)
I1 0.0444(4) 0.0664(5) 0.0574(5) 0.0051(3) 0.0075(3) -0.0115(3)
O1 0.054(4) 0.066(4) 0.045(4) 0.012(3) 0.017(3) -0.001(3)
C1 0.041(5) 0.050(5) 0.029(5) -0.003(4) 0.013(4) -0.018(4)
C2 0.042(5) 0.060(6) 0.031(5) 0.013(4) 0.011(4) 0.006(4)
C3 0.067(7) 0.052(6) 0.059(7) -0.010(5) 0.028(5) 0.008(5)
C7 0.055(6) 0.055(6) 0.085(8) 0.027(6) 0.037(6) 0.020(5)
C4 0.085(9) 0.077(9) 0.080(9) -0.009(7) 0.019(7) 0.010(7)
C5 0.071(8) 0.099(10) 0.059(8) 0.012(7) 0.021(6) 0.043(7)
C6 0.072(8) 0.099(10) 0.102(10) 0.054(8) 0.060(7) 0.031(7)
C10 0.070(7) 0.029(5) 0.042(6) 0.000(4) 0.020(5) -0.008(4)
C11 0.065(7) 0.084(8) 0.056(7) -0.013(6) 0.032(6) -0.014(6)
C12 0.099(10) 0.084(9) 0.086(10) -0.029(7) 0.057(9) -0.017(7)
C9 0.090(9) 0.076(8) 0.064(8) -0.006(6) 0.012(7) 0.016(7)
C8 0.184(17) 0.084(9) 0.027(6) -0.015(6) 0.011(8) 0.027(10)
N9 0.047(4) 0.049(5) 0.051(5) 0.005(4) 0.026(4) 0.009(3)
C15 0.040(5) 0.038(5) 0.039(5) -0.002(4) 0.010(4) -0.003(4)
C16 0.061(6) 0.051(6) 0.055(6) 0.016(5) 0.022(5) 0.008(5)
C19 0.059(7) 0.064(7) 0.061(7) 0.014(5) 0.018(5) 0.009(5)
C18 0.056(6) 0.047(6) 0.080(8) -0.004(5) 0.018(6) 0.004(5)
C14 0.060(6) 0.044(5) 0.056(6) -0.008(4) 0.024(5) -0.007(4)
C17 0.065(7) 0.038(5) 0.050(6) 0.007(4) 0.007(5) -0.004(4)
N1 0.042(4) 0.048(4) 0.043(4) 0.001(3) 0.024(3) -0.007(3)
N2 0.047(4) 0.042(4) 0.037(4) 0.010(3) 0.015(3) 0.002(3)
N3 0.065(5) 0.045(5) 0.039(4) 0.003(3) 0.024(4) -0.006(4)
C30 0.043(5) 0.050(5) 0.029(4) 0.015(4) 0.020(4) 0.014(4)
N6 0.035(4) 0.054(4) 0.036(4) 0.002(3) 0.013(3) -0.004(3)
C20 0.040(5) 0.056(5) 0.029(5) 0.003(4) 0.014(4) -0.002(4)
C25 0.031(4) 0.040(5) 0.037(5) 0.004(4) 0.014(4) 0.003(3)
C22 0.039(5) 0.044(5) 0.029(5) -0.003(4) 0.019(4) -0.012(4)
C23 0.055(6) 0.070(7) 0.038(6) 0.009(5) 0.004(5) -0.016(5)
C24 0.074(8) 0.081(8) 0.058(8) 0.036(6) 0.013(6) -0.006(6)
N5 0.035(4) 0.051(4) 0.033(4) 0.005(3) 0.012(3) 0.000(3)
C26 0.047(5) 0.052(6) 0.033(5) 0.002(4) 0.007(4) -0.013(4)
C27 0.046(5) 0.046(5) 0.044(6) -0.001(4) 0.020(4) -0.009(4)
C28 0.062(6) 0.047(6) 0.054(6) 0.002(5) 0.007(5) 0.002(5)
C29 0.044(6) 0.083(8) 0.050(6) -0.012(5) 0.019(5) -0.010(5)
N7 0.041(4) 0.066(5) 0.037(4) 0.014(4) 0.019(4) 0.004(4)
N8 0.035(4) 0.044(4) 0.042(4) 0.005(3) 0.019(3) -0.001(3)
C31 0.035(5) 0.064(6) 0.061(7) 0.006(5) 0.017(5) -0.009(4)
C34 0.047(6) 0.106(9) 0.040(6) -0.002(6) 0.019(5) -0.005(6)
C32 0.068(7) 0.048(6) 0.052(6) 0.001(5) 0.002(5) 0.011(5)
C33 0.077(8) 0.081(9) 0.050(7) -0.012(6) 0.013(6) 0.011(6)
C35 0.181(17) 0.053(8) 0.085(11) 0.002(7) 0.075(12) 0.015(9)
C37 0.074(8) 0.045(6) 0.078(8) 0.001(5) 0.043(7) 0.007(5)
C38 0.064(7) 0.066(7) 0.073(8) -0.031(6) 0.034(6) -0.029(6)
C36 0.059(6) 0.049(6) 0.075(8) 0.009(5) 0.018(6) 0.019(5)
C39 0.044(5) 0.040(5) 0.037(5) 0.002(4) 0.009(4) -0.001(4)
N10 0.19(3) 0.14(2) 0.26(3) -0.05(2) 0.10(2) -0.031(18)
O2 0.28(3) 0.21(2) 0.44(4) -0.18(2) 0.30(3) -0.14(2)
C43 0.25(4) 0.13(3) 0.28(3) -0.09(2) 0.13(3) -0.06(2)
C42 0.28(6) 0.27(5) 0.39(7) -0.11(5) 0.07(5) -0.10(4)
C41 0.34(6) 0.19(4) 0.38(6) 0.08(4) -0.09(5) -0.11(4)

loop_
_atom_type_symbol
_atom_type_description
_atom_type_scat_dispersion_real
_atom_type_scat_dispersion_imag
_atom_type_scat_source
C C 0.0033 0.0016 'International Tables Vol C Tables 4.2.6.8 and 6.1.1.4'
H H 0.0000 0.0000 'International Tables Vol C Tables 4.2.6.8 and 6.1.1.4'
N N 0.0061 0.0033 'International Tables Vol C Tables 4.2.6.8 and 6.1.1.4'
O O 0.0106 0.0060 'International Tables Vol C Tables 4.2.6.8 and 6.1.1.4'
Pd Pd -0.9988 1.0072 'International Tables Vol C Tables 4.2.6.8 and 6.1.1.4'
I I -0.4742 1.8119 'International Tables Vol C Tables 4.2.6.8 and 6.1.1.4'

loop_
_geom_angle_atom_site_label_1
_geom_angle_atom_site_label_2
_geom_angle_atom_site_label_3
_geom_angle
_geom_angle_site_symmetry_1
_geom_angle_site_symmetry_3
_geom_angle_publ_flag
C1 Pd1 C30 90.5(3) . . ?
C1 Pd1 N5 177.5(3) . . ?
C30 Pd1 N5 87.0(3) . . ?
C1 Pd1 I1 89.0(2) . . ?
C30 Pd1 I1 170.1(2) . . ?
N5 Pd1 I1 93.48(19) . . ?
N2 C1 N1 102.8(7) . . ?
N2 C1 Pd1 129.7(6) . . ?
N1 C1 Pd1 127.4(7) . . ?
C3 C2 C7 123.2(9) . . ?
C3 C2 N1 118.6(8) . . ?
C7 C2 N1 118.2(9) . . ?
C2 C3 C4 119.1(11) . . ?
C2 C3 H3 120.4 . . ?
C4 C3 H3 120.4 . . ?
C2 C7 C6 117.8(11) . . ?
C2 C7 H7 121.1 . . ?
C6 C7 H7 121.1 . . ?
C5 C4 C3 120.4(12) . . ?
C5 C4 H4 119.8 . . ?
C3 C4 H4 119.8 . . ?
C6 C5 C4 118.7(11) . . ?
C6 C5 H5 120.7 . . ?
C4 C5 H5 120.7 . . ?
C5 C6 C7 120.8(10) . . ?
C5 C6 H6 119.6 . . ?
C7 C6 H6 119.6 . . ?
C11 C10 C9 119.9(10) . . ?
C11 C10 N2 121.1(9) . . ?
C9 C10 N2 119.0(9) . . ?
C10 C11 C12 120.0(12) . . ?
C10 C11 H11 120.0 . . ?
C12 C11 H11 120.0 . . ?
C35 C12 C11 121.4(14) . . ?
C35 C12 H12 119.3 . . ?
C11 C12 H12 119.3 . . ?
C8 C9 C10 119.9(12) . . ?
C8 C9 H9 120.1 . . ?
C10 C9 H9 120.1 . . ?
C9 C8 C35 120.3(13) . . ?
C9 C8 H8 119.9 . . ?
C35 C8 H8 119.9 . . ?
C39 N9 C15 126.4(7) . . ?
C39 N9 H9A 116.8 . . ?
C15 N9 H9A 116.8 . . ?
C14 C15 N9 122.7(8) . . ?
C14 C15 C16 118.6(9) . . ?
N9 C15 C16 118.7(8) . . ?
C19 C16 C15 122.7(10) . . ?
C19 C16 H16 118.7 . . ?
C15 C16 H16 118.7 . . ?
C16 C19 C17 119.4(10) . . ?
C16 C19 H19 120.3 . . ?
C17 C19 H19 120.3 . . ?
C17 C18 C14 118.4(10) . . ?
C17 C18 H18 120.8 . . ?
C14 C18 H18 120.8 . . ?
C15 C14 C18 118.2(9) . . ?
C15 C14 H14 120.9 . . ?
C18 C14 H14 120.9 . . ?
C19 C17 C18 122.7(10) . . ?
C19 C17 H17 118.7 . . ?
C18 C17 H17 118.7 . . ?
C1 N1 C39 107.5(7) . . ?
C1 N1 C2 122.8(7) . . ?
C39 N1 C2 129.6(7) . . ?
C1 N2 C10 127.3(7) . . ?
C1 N2 N3 115.5(7) . . ?
C10 N2 N3 117.0(7) . . ?
C39 N3 N2 101.0(7) . . ?
N6 C30 C22 102.8(7) . . ?
N6 C30 Pd1 114.4(6) . . ?
C22 C30 Pd1 142.8(6) . . ?
N7 N6 C30 115.0(7) . . ?
N7 N6 C20 119.4(7) . . ?
C30 N6 C20 125.6(7) . . ?
N6 C20 C26 109.8(7) . . ?
N6 C20 H20A 109.7 . . ?
C26 C20 H20A 109.7 . . ?
N6 C20 H20B 109.7 . . ?
C26 C20 H20B 109.7 . . ?
H20A C20 H20B 108.2 . . ?
C23 C25 C32 117.6(8) . . ?
C23 C25 C22 121.6(8) . . ?
C32 C25 C22 120.8(8) . . ?
C30 C22 N8 106.3(7) . . ?
C30 C22 C25 133.9(7) . . ?
N8 C22 C25 119.9(7) . . ?
C25 C23 C24 120.7(10) . . ?
C25 C23 H23 119.6 . . ?
C24 C23 H23 119.6 . . ?
C34 C24 C23 120.4(11) . . ?
C34 C24 H24 119.8 . . ?
C23 C24 H24 119.8 . . ?
C26 N5 C27 119.1(7) . . ?
C26 N5 Pd1 120.7(6) . . ?
C27 N5 Pd1 120.2(5) . . ?
O1 C26 N5 126.4(9) . . ?
O1 C26 C20 116.9(8) . . ?
N5 C26 C20 116.6(8) . . ?
C29 C27 C28 118.0(9) . . ?
C29 C27 N5 117.7(9) . . ?
C28 C27 N5 124.3(8) . . ?
C27 C28 C36 122.4(10) . . ?
C27 C28 H28 118.8 . . ?
C36 C28 H28 118.8 . . ?
C27 C29 C38 119.3(10) . . ?
C27 C29 H29 120.3 . . ?
C38 C29 H29 120.3 . . ?
N8 N7 N6 103.3(6) . . ?
N7 N8 C22 112.6(7) . . ?
N7 N8 C31 119.2(7) . . ?
C22 N8 C31 128.1(7) . . ?
N8 C31 H31A 109.5 . . ?
N8 C31 H31B 109.5 . . ?
H31A C31 H31B 109.5 . . ?
N8 C31 H31C 109.5 . . ?
H31A C31 H31C 109.5 . . ?
H31B C31 H31C 109.5 . . ?
C33 C34 C24 120.3(10) . . ?
C33 C34 H34 119.8 . . ?
C24 C34 H34 119.8 . . ?
C33 C32 C25 120.8(10) . . ?
C33 C32 H32 119.6 . . ?
C25 C32 H32 119.6 . . ?
C34 C33 C32 120.2(11) . . ?
C34 C33 H33 119.9 . . ?
C32 C33 H33 119.9 . . ?
C12 C35 C8 118.4(13) . . ?
C12 C35 H35 120.8 . . ?
C8 C35 H35 120.8 . . ?
C36 C37 C38 121.1(10) . . ?
C36 C37 H37 119.5 . . ?
C38 C37 H37 119.5 . . ?
C37 C38 C29 119.3(10) . . ?
C37 C38 H38 120.3 . . ?
C29 C38 H38 120.3 . . ?
C37 C36 C28 119.5(10) . . ?
C37 C36 H36 120.3 . . ?
C28 C36 H36 120.3 . . ?
N3 C39 N9 124.9(8) . . ?
N3 C39 N1 113.1(8) . . ?
N9 C39 N1 122.0(8) . . ?
C43 N10 C42 122.2 . . ?
C43 N10 C41 120.5 . . ?
C42 N10 C41 117.2 . . ?
O2 C43 N10 125.2 . . ?
O2 C43 H43A 117.4 . . ?
N10 C43 H43A 117.4 . . ?
N10 C42 H42A 109.5 . . ?
N10 C42 H42B 109.5 . . ?
H42A C42 H42B 109.5 . . ?
N10 C42 H42C 109.5 . . ?
H42A C42 H42C 109.5 . . ?
H42B C42 H42C 109.5 . . ?
N10 C41 H41A 109.5 . . ?
N10 C41 H41B 109.5 . . ?
H41A C41 H41B 109.5 . . ?
N10 C41 H41C 109.5 . . ?
H41A C41 H41C 109.5 . . ?
H41B C41 H41C 109.5 . . ?
C43A N10A C42A 122.2 . . ?
C43A N10A C41A 120.6 . . ?
C42A N10A C41A 117.2 . . ?
02A C43A N10A 125.2 . . ?
02A C43A H43B 117.4 . . ?
N10A C43A H43B 117.4 . . ?
N10A C42A H42D 109.5 . . ?
N10A C42A H42E 109.5 . . ?
H42D C42A H42E 109.5 . . ?
N10A C42A H42F 109.5 . . ?
H42D C42A H42F 109.5 . . ?
H42E C42A H42F 109.5 . . ?
N10A C41A H41D 109.5 . . ?
N10A C41A H41E 109.5 . . ?
H41D C41A H41E 109.5 . . ?
N10A C41A H41F 109.5 . . ?
H41D C41A H41F 109.5 . . ?
H41E C41A H41F 109.5 . . ?

loop_
_geom_bond_atom_site_label_1
_geom_bond_atom_site_label_2
_geom_bond_distance
_geom_bond_site_symmetry_2
_geom_bond_publ_flag
Pd1 C1 1.957(9) . ?
Pd1 C30 2.000(9) . ?
Pd1 N5 2.079(7) . ?
Pd1 I1 2.6575(9) . ?
O1 C26 1.255(10) . ?
C1 N2 1.339(11) . ?
C1 N1 1.380(10) . ?
C2 C3 1.313(13) . ?
C2 C7 1.371(13) . ?
C2 N1 1.448(11) . ?
C3 C4 1.409(15) . ?
C3 H3 0.9500 . ?
C7 C6 1.407(15) . ?
C7 H7 0.9500 . ?
C4 C5 1.381(17) . ?
C4 H4 0.9500 . ?
C5 C6 1.368(18) . ?
C5 H5 0.9500 . ?
C6 H6 0.9500 . ?
C10 C11 1.358(14) . ?
C10 C9 1.397(14) . ?
C10 N2 1.411(11) . ?
C11 C12 1.386(15) . ?
C11 H11 0.9500 . ?
C12 C35 1.354(19) . ?
C12 H12 0.9500 . ?
C9 C8 1.361(17) . ?
C9 H9 0.9500 . ?
C8 C35 1.42(2) . ?
C8 H8 0.9500 . ?
N9 C39 1.381(11) . ?
N9 C15 1.394(11) . ?
N9 H9A 0.8800 . ?
C15 C14 1.384(11) . ?
C15 C16 1.398(12) . ?
C16 C19 1.340(13) . ?
C16 H16 0.9500 . ?
C19 C17 1.347(13) . ?
C19 H19 0.9500 . ?
C18 C17 1.360(14) . ?
C18 C14 1.456(14) . ?
C18 H18 0.9500 . ?
C14 H14 0.9500 . ?
C17 H17 0.9500 . ?
N1 C39 1.398(11) . ?
N2 N3 1.414(9) . ?
N3 C39 1.305(11) . ?
C30 N6 1.363(10) . ?
C30 C22 1.371(11) . ?
N6 N7 1.321(9) . ?
N6 C20 1.462(10) . ?
C20 C26 1.514(13) . ?
C20 H20A 0.9900 . ?
C20 H20B 0.9900 . ?
C25 C23 1.386(12) . ?
C25 C32 1.406(12) . ?
C25 C22 1.472(11) . ?
C22 N8 1.376(9) . ?
C23 C24 1.388(14) . ?
C23 H23 0.9500 . ?
C24 C34 1.366(15) . ?
C24 H24 0.9500 . ?
N5 C26 1.331(11) . ?
N5 C27 1.407(11) . ?
C27 C29 1.378(13) . ?
C27 C28 1.381(13) . ?
C28 C36 1.381(13) . ?
C28 H28 0.9500 . ?
C29 C38 1.439(14) . ?
C29 H29 0.9500 . ?
N7 N8 1.303(10) . ?
N8 C31 1.483(11) . ?
C31 H31A 0.9800 . ?
C31 H31B 0.9800 . ?
C31 H31C 0.9800 . ?
C34 C33 1.363(15) . ?
C34 H34 0.9500 . ?
C32 C33 1.380(14) . ?
C32 H32 0.9500 . ?
C33 H33 0.9500 . ?
C35 H35 0.9500 . ?
C37 C36 1.351(14) . ?
C37 C38 1.363(15) . ?
C37 H37 0.9500 . ?
C38 H38 0.9500 . ?
C36 H36 0.9500 . ?
N10 C43 1.3340 . ?
N10 C42 1.4473 . ?
N10 C41 1.4512 . ?
O2 C43 1.2276 . ?
C43 H43A 0.9500 . ?
C42 H42A 0.9800 . ?
C42 H42B 0.9800 . ?
C42 H42C 0.9800 . ?
C41 H41A 0.9800 . ?
C41 H41B 0.9800 . ?
C41 H41C 0.9800 . ?
N10A C43A 1.3339 . ?
N10A C42A 1.4473 . ?
N10A C41A 1.4512 . ?
02A C43A 1.2278 . ?
C43A H43B 0.9500 . ?
C42A H42D 0.9800 . ?
C42A H42E 0.9800 . ?
C42A H42F 0.9800 . ?
C41A H41D 0.9800 . ?
C41A H41E 0.9800 . ?
C41A H41F 0.9800 . ?

loop_
_geom_torsion_atom_site_label_1
_geom_torsion_atom_site_label_2
_geom_torsion_atom_site_label_3
_geom_torsion_atom_site_label_4
_geom_torsion
_geom_torsion_site_symmetry_1
_geom_torsion_site_symmetry_2
_geom_torsion_site_symmetry_3
_geom_torsion_site_symmetry_4
_geom_torsion_publ_flag
C7 C2 C3 C4 1.7(16) . . . . ?
N1 C2 C3 C4 -179.7(9) . . . . ?
C3 C2 C7 C6 0.3(16) . . . . ?
N1 C2 C7 C6 -178.3(9) . . . . ?
C2 C3 C4 C5 -2.6(18) . . . . ?
C3 C4 C5 C6 1.5(18) . . . . ?
C4 C5 C6 C7 0.5(18) . . . . ?
C2 C7 C6 C5 -1.4(17) . . . . ?
C9 C10 C11 C12 1.0(16) . . . . ?
N2 C10 C11 C12 179.5(9) . . . . ?
C10 C11 C12 C35 -1.6(18) . . . . ?
C11 C10 C9 C8 -2.1(17) . . . . ?
N2 C10 C9 C8 179.4(11) . . . . ?
C10 C9 C8 C35 4(2) . . . . ?
C39 N9 C15 C14 -12.2(13) . . . . ?
C39 N9 C15 C16 170.7(9) . . . . ?
C14 C15 C16 C19 -0.2(15) . . . . ?
N9 C15 C16 C19 177.0(9) . . . . ?
C15 C16 C19 C17 -0.9(17) . . . . ?
N9 C15 C14 C18 -176.5(8) . . . . ?
C16 C15 C14 C18 0.6(13) . . . . ?
C17 C18 C14 C15 0.0(14) . . . . ?
C16 C19 C17 C18 1.5(16) . . . . ?
C14 C18 C17 C19 -1.1(15) . . . . ?
N2 C1 N1 C39 -1.6(9) . . . . ?
Pd1 C1 N1 C39 174.8(6) . . . . ?
N2 C1 N1 C2 -179.1(8) . . . . ?
Pd1 C1 N1 C2 -2.7(11) . . . . ?
C3 C2 N1 C1 65.8(12) . . . . ?
C7 C2 N1 C1 -115.5(9) . . . . ?
C3 C2 N1 C39 -111.1(11) . . . . ?
C7 C2 N1 C39 67.5(12) . . . . ?
N1 C1 N2 C10 176.6(8) . . . . ?
Pd1 C1 N2 C10 0.3(13) . . . . ?
N1 C1 N2 N3 1.3(9) . . . . ?
Pd1 C1 N2 N3 -175.0(6) . . . . ?
C11 C10 N2 C1 -126.6(10) . . . . ?
C9 C10 N2 C1 51.9(13) . . . . ?
C11 C10 N2 N3 48.6(12) . . . . ?
C9 C10 N2 N3 -132.9(9) . . . . ?
C1 N2 N3 C39 -0.4(9) . . . . ?
C10 N2 N3 C39 -176.2(8) . . . . ?
C22 C30 N6 N7 1.4(10) . . . . ?
Pd1 C30 N6 N7 -178.3(6) . . . . ?
C22 C30 N6 C20 179.2(8) . . . . ?
Pd1 C30 N6 C20 -0.6(11) . . . . ?
N7 N6 C20 C26 120.1(8) . . . . ?
C30 N6 C20 C26 -57.5(11) . . . . ?
N6 C30 C22 N8 -0.2(9) . . . . ?
Pd1 C30 C22 N8 179.4(8) . . . . ?
N6 C30 C22 C25 -179.9(9) . . . . ?
Pd1 C30 C22 C25 -0.3(18) . . . . ?
C23 C25 C22 C30 -68.7(13) . . . . ?
C32 C25 C22 C30 111.1(11) . . . . ?
C23 C25 C22 N8 111.6(9) . . . . ?
C32 C25 C22 N8 -68.6(11) . . . . ?
C32 C25 C23 C24 -1.5(14) . . . . ?
C22 C25 C23 C24 178.4(9) . . . . ?
C25 C23 C24 C34 1.1(16) . . . . ?
C27 N5 C26 O1 6.0(13) . . . . ?
Pd1 N5 C26 O1 -176.2(7) . . . . ?
C27 N5 C26 C20 -173.2(7) . . . . ?
Pd1 N5 C26 C20 4.6(10) . . . . ?
N6 C20 C26 O1 -127.1(8) . . . . ?
N6 C20 C26 N5 52.1(10) . . . . ?
C26 N5 C27 C29 125.7(9) . . . . ?
Pd1 N5 C27 C29 -52.1(10) . . . . ?
C26 N5 C27 C28 -54.8(12) . . . . ?
Pd1 N5 C27 C28 127.4(8) . . . . ?
C29 C27 C28 C36 -5.3(15) . . . . ?
N5 C27 C28 C36 175.2(9) . . . . ?
C28 C27 C29 C38 6.7(14) . . . . ?
N5 C27 C29 C38 -173.7(8) . . . . ?
C30 N6 N7 N8 -2.1(10) . . . . ?
C20 N6 N7 N8 -179.9(7) . . . . ?
N6 N7 N8 C22 1.8(9) . . . . ?
N6 N7 N8 C31 179.4(7) . . . . ?
C30 C22 N8 N7 -1.0(10) . . . . ?
C25 C22 N8 N7 178.7(7) . . . . ?
C30 C22 N8 C31 -178.4(8) . . . . ?
C25 C22 N8 C31 1.4(13) . . . . ?
C23 C24 C34 C33 0.4(17) . . . . ?
C23 C25 C32 C33 0.4(14) . . . . ?
C22 C25 C32 C33 -179.4(9) . . . . ?
C24 C34 C33 C32 -1.4(17) . . . . ?
C25 C32 C33 C34 1.0(17) . . . . ?
C11 C12 C35 C8 3(2) . . . . ?
C9 C8 C35 C12 -4(2) . . . . ?
C36 C37 C38 C29 3.8(16) . . . . ?
C27 C29 C38 C37 -6.1(15) . . . . ?
C38 C37 C36 C28 -2.2(16) . . . . ?
C27 C28 C36 C37 2.9(16) . . . . ?
N2 N3 C39 N9 -179.9(8) . . . . ?
N2 N3 C39 N1 -0.7(9) . . . . ?
C15 N9 C39 N3 -12.0(14) . . . . ?
C15 N9 C39 N1 168.9(8) . . . . ?
C1 N1 C39 N3 1.5(10) . . . . ?
C2 N1 C39 N3 178.8(8) . . . . ?
C1 N1 C39 N9 -179.3(7) . . . . ?
C2 N1 C39 N9 -1.9(14) . . . . ?
C42 N10 C43 O2 -179.1 . . . . ?
C41 N10 C43 O2 1.8 . . . . ?
C42A N10A C43A 02A -179.0 . . . . ?
C41A N10A C43A 02A 1.8 . . . . ?
